data_2221018
loop_
_publ_author_name
'El Ashry, El Sayed H.'
'Amer, Mohammed R.'
'Shah, M. Raza'
'Ng, Seik Weng'

_publ_section_title
;
 2-Hydroxyethyl
 2-(2,4-dichloroanilino)-4,4-dimethyl-6-oxocyclohex-1-enecarbodithioate
;
_journal_coeditor_code BT2881
_journal_issue 3
_journal_name_full 'Acta Crystallographica Section E'
_journal_page_first o602
_journal_paper_doi 10.1107/S1600536809006199
_journal_volume 65
_journal_year 2009
_chemical_formula_iupac 'C17 H19 Cl2 N O2 S2'
_chemical_formula_moiety 'C17 H19 Cl2 N O2 S2'
_chemical_formula_sum 'C17 H19 Cl2 N O2 S2'
_chemical_formula_weight 404.35
_chemical_name_systematic
;
2-Hydroxyethyl
2-(2,4-dichloroanilino)-4,4-dimethyl-6-oxocyclohex-1-enecarbodithioate
;
_space_group_IT_number 14
_symmetry_cell_setting monoclinic
_symmetry_space_group_name_Hall '-P 2ybc'
_symmetry_space_group_name_H-M 'P 1 21/c 1'
_atom_sites_solution_hydrogens geom
_atom_sites_solution_primary direct
_atom_sites_solution_secondary difmap
_audit_creation_method SHELXL-97
_cell_angle_alpha 90.00
_cell_angle_beta 111.2450(10)
_cell_angle_gamma 90.00
_cell_formula_units_Z 4
_cell_length_a 11.7310(2)
_cell_length_b 14.0903(2)
_cell_length_c 12.0416(2)
_cell_measurement_reflns_used 5593
_cell_measurement_temperature 100(2)
_cell_measurement_theta_max 28.2
_cell_measurement_theta_min 2.3
_cell_volume 1855.13(5)
_computing_cell_refinement 'SAINT (Bruker, 2008)'
_computing_data_collection 'APEX2 (Bruker, 2008)'
_computing_data_reduction 'SAINT (Bruker, 2008)'
_computing_molecular_graphics 'X-SEED (Barbour, 2001)'
_computing_publication_material 'publCIF (Westrip, 2009)'
_computing_structure_refinement 'SHELXL97 (Sheldrick, 2008)'
_computing_structure_solution 'SHELXS97 (Sheldrick, 2008)'
_diffrn_ambient_temperature 100(2)
_diffrn_measured_fraction_theta_full 1.000
_diffrn_measured_fraction_theta_max 1.000
_diffrn_measurement_device_type 'Bruker SMART APEX'
_diffrn_measurement_method \w
_diffrn_radiation_monochromator graphite
_diffrn_radiation_source 'fine-focus sealed tube'
_diffrn_radiation_type MoK\a
_diffrn_radiation_wavelength 0.71073
_diffrn_reflns_av_R_equivalents 0.0305
_diffrn_reflns_av_sigmaI/netI 0.0274
_diffrn_reflns_limit_h_max 15
_diffrn_reflns_limit_h_min -15
_diffrn_reflns_limit_k_max 18
_diffrn_reflns_limit_k_min -18
_diffrn_reflns_limit_l_max 15
_diffrn_reflns_limit_l_min -15
_diffrn_reflns_number 17368
_diffrn_reflns_theta_full 27.50
_diffrn_reflns_theta_max 27.50
_diffrn_reflns_theta_min 1.86
_diffrn_standards_decay_% 0
_diffrn_standards_interval_count 0
_diffrn_standards_interval_time 0
_diffrn_standards_number 0
_exptl_absorpt_coefficient_mu 0.585
_exptl_absorpt_correction_T_max 0.944
_exptl_absorpt_correction_T_min 0.895
_exptl_absorpt_correction_type multi-scan
_exptl_absorpt_process_details '(SADABS; Sheldrick, 1996)'
_exptl_crystal_colour Orange
_exptl_crystal_density_diffrn 1.448
_exptl_crystal_density_method 'not measured'
_exptl_crystal_description Prism
_exptl_crystal_F_000 840
_exptl_crystal_size_max 0.40
_exptl_crystal_size_mid 0.10
_exptl_crystal_size_min 0.10
_refine_diff_density_max 1.479
_refine_diff_density_min -0.492
_refine_ls_extinction_method none
_refine_ls_goodness_of_fit_ref 1.169
_refine_ls_hydrogen_treatment mixed
_refine_ls_matrix_type full
_refine_ls_number_parameters 226
_refine_ls_number_reflns 4269
_refine_ls_number_restraints 2
_refine_ls_restrained_S_all 1.168
_refine_ls_R_factor_all 0.0457
_refine_ls_R_factor_gt 0.0367
_refine_ls_shift/su_max 0.001
_refine_ls_shift/su_mean 0.001
_refine_ls_structure_factor_coef Fsqd
_refine_ls_weighting_details 'calc w=1/[\s^2^(Fo^2^)+(0.0429P)^2^+0.8915P] where P=(Fo^2^+2Fc^2^)/3'
_refine_ls_weighting_scheme calc
_refine_ls_wR_factor_gt 0.0927
_refine_ls_wR_factor_ref 0.0978
_reflns_number_gt 3581
_reflns_number_total 4269
_reflns_threshold_expression I>2\s(I)
_cod_data_source_file bt2881.cif
_cod_data_source_block I
_cod_depositor_comments
;
The following automatic conversions were performed:
'_symmetry_cell_setting' value 'Monoclinic' changed to 'monoclinic'
according to '/home/saulius/struct/CIF-dictionaries/cif_core.dic'
dictionary named 'cif_core.dic' version 2.4.1 from
2010-06-29.

'_exptl_absorpt_correction_type' value 'Multi-scan' changed
to 'multi-scan' according to
'/home/saulius/struct/CIF-dictionaries/cif_core.dic' dictionary named
'cif_core.dic' version 2.4.1 from 2010-06-29.

Automatic conversion script
Id: cif_fix_enum 1527 2010-12-29 10:47:43Z saulius 

The following automatic conversions were performed:

'_symmetry_cell_setting' value 'Monoclinic' changed to 'monoclinic'
according to /home/saulius/struct/CIF-dictionaries/cif_core.dic
dictionary named 'cif_core.dic' version 2.4.1 from
2010-06-29.

'_exptl_absorpt_correction_type' value 'Multi-scan'
changed to 'multi-scan' according to
/home/saulius/struct/CIF-dictionaries/cif_core.dic dictionary named
'cif_core.dic' version 2.4.1 from 2010-06-29.

Automatic conversion script
Id: cif_fix_values 1715 2011-07-08 13:25:40Z adriana 
;
_cod_original_sg_symbol_H-M 'P 21/c'
_cod_database_code 2221018
_cod_database_fobs_code 2221018

loop_
_symmetry_equiv_pos_as_xyz
'x, y, z'
'-x, y+1/2, -z+1/2'
'-x, -y, -z'
'x, -y-1/2, z-1/2'

loop_
_atom_site_type_symbol
_atom_site_label
_atom_site_fract_x
_atom_site_fract_y
_atom_site_fract_z
_atom_site_U_iso_or_equiv
_atom_site_adp_type
_atom_site_calc_flag
_atom_site_refinement_flags
_atom_site_occupancy
_atom_site_disorder_assembly
_atom_site_disorder_group
Cl Cl1 0.50297(4) 0.66542(3) 0.81611(4) 0.02438(12) Uani d . 1 . .
Cl Cl2 0.69365(5) 0.33055(4) 1.00864(5) 0.02908(13) Uani d . 1 . .
S S1 -0.02899(5) 0.74647(4) 0.42522(4) 0.02988(14) Uani d . 1 . .
S S2 0.11953(5) 0.71791(4) 0.68063(4) 0.02937(14) Uani d . 1 . .
O O1 -0.05234(12) 0.57916(11) 0.32339(12) 0.0255(3) Uani d . 1 . .
O O2 -0.14964(14) 0.95304(11) 0.58309(13) 0.0302(4) Uani d D 1 . .
H H2 -0.123(2) 0.954(2) 0.6574(9) 0.048(8) Uiso d D 1 . .
N N1 0.27644(14) 0.55532(12) 0.69084(14) 0.0203(3) Uani d D 1 . .
H H1 0.250(2) 0.6051(12) 0.718(2) 0.038(7) Uiso d D 1 . .
C C1 0.21902(17) 0.53820(13) 0.57550(17) 0.0188(4) Uani d . 1 . .
C C2 0.26758(19) 0.45827(15) 0.52239(17) 0.0239(4) Uani d . 1 . .
H H2A 0.2247 0.3989 0.5278 0.029 Uiso calc R 1 . .
H H2B 0.3556 0.4495 0.5698 0.029 Uiso calc R 1 . .
C C3 0.25180(18) 0.47536(15) 0.39220(17) 0.0239(4) Uani d . 1 . .
C C4 0.11563(19) 0.48819(16) 0.32527(18) 0.0266(4) Uani d . 1 . .
H H4A 0.1028 0.5110 0.2439 0.032 Uiso calc R 1 . .
H H4B 0.0754 0.4255 0.3176 0.032 Uiso calc R 1 . .
C C5 0.05389(17) 0.55607(14) 0.38206(16) 0.0203(4) Uani d . 1 . .
C C6 0.11713(16) 0.59172(14) 0.50288(16) 0.0191(4) Uani d . 1 . .
C C7 0.2972(2) 0.38762(17) 0.3452(2) 0.0343(5) Uani d . 1 . .
H H7A 0.2836 0.3965 0.2606 0.051 Uiso calc R 1 . .
H H7B 0.2523 0.3315 0.3549 0.051 Uiso calc R 1 . .
H H7C 0.3848 0.3788 0.3901 0.051 Uiso calc R 1 . .
C C8 0.3236(2) 0.56243(17) 0.3788(2) 0.0326(5) Uani d . 1 . .
H H8A 0.3078 0.5734 0.2942 0.049 Uiso calc R 1 . .
H H8B 0.4112 0.5516 0.4212 0.049 Uiso calc R 1 . .
H H8C 0.2977 0.6181 0.4124 0.049 Uiso calc R 1 . .
C C9 0.07364(17) 0.67738(14) 0.54093(16) 0.0203(4) Uani d . 1 . .
C C10 -0.0347(2) 0.85810(15) 0.49607(19) 0.0289(5) Uani d . 1 . .
H H10A 0.0452 0.8699 0.5604 0.035 Uiso calc R 1 . .
H H10B -0.0496 0.9099 0.4370 0.035 Uiso calc R 1 . .
C C11 -0.13386(19) 0.85877(16) 0.5476(2) 0.0293(5) Uani d . 1 . .
H H11A -0.2114 0.8358 0.4873 0.035 Uiso calc R 1 . .
H H11B -0.1115 0.8158 0.6173 0.035 Uiso calc R 1 . .
C C12 0.37500(16) 0.50105(14) 0.76960(16) 0.0182(4) Uani d . 1 . .
C C13 0.48643(17) 0.54444(13) 0.83201(16) 0.0175(4) Uani d . 1 . .
C C14 0.58495(16) 0.49276(14) 0.90679(16) 0.0183(4) Uani d . 1 . .
H H14 0.6609 0.5228 0.9489 0.022 Uiso calc R 1 . .
C C15 0.56972(17) 0.39647(14) 0.91836(16) 0.0189(4) Uani d . 1 . .
C C16 0.45843(18) 0.35196(14) 0.86133(17) 0.0216(4) Uani d . 1 . .
H H16 0.4491 0.2861 0.8727 0.026 Uiso calc R 1 . .
C C17 0.36107(17) 0.40498(14) 0.78745(17) 0.0217(4) Uani d . 1 . .
H H17 0.2841 0.3754 0.7486 0.026 Uiso calc R 1 . .

loop_
_atom_site_aniso_label
_atom_site_aniso_U_11
_atom_site_aniso_U_22
_atom_site_aniso_U_33
_atom_site_aniso_U_12
_atom_site_aniso_U_13
_atom_site_aniso_U_23
Cl1 0.0248(2) 0.0197(2) 0.0274(3) 0.00018(18) 0.00800(19) 0.00396(18)
Cl2 0.0231(2) 0.0295(3) 0.0298(3) 0.0102(2) 0.0038(2) 0.0088(2)
S1 0.0367(3) 0.0309(3) 0.0171(2) 0.0127(2) 0.0039(2) 0.0018(2)
S2 0.0306(3) 0.0345(3) 0.0157(2) 0.0153(2) -0.0004(2) -0.0050(2)
O1 0.0188(7) 0.0343(8) 0.0179(7) 0.0032(6) 0.0001(5) -0.0036(6)
O2 0.0316(8) 0.0319(8) 0.0202(8) 0.0137(7) 0.0011(6) -0.0012(6)
N1 0.0167(8) 0.0233(9) 0.0166(8) 0.0055(7) 0.0009(6) -0.0029(6)
C1 0.0163(8) 0.0212(9) 0.0179(9) 0.0001(7) 0.0051(7) -0.0012(7)
C2 0.0247(10) 0.0254(10) 0.0199(10) 0.0071(8) 0.0062(8) -0.0008(8)
C3 0.0234(10) 0.0294(11) 0.0178(9) 0.0062(8) 0.0063(8) -0.0033(8)
C4 0.0253(10) 0.0339(11) 0.0178(9) 0.0047(9) 0.0045(8) -0.0074(8)
C5 0.0199(9) 0.0237(10) 0.0152(9) -0.0006(8) 0.0037(7) 0.0002(7)
C6 0.0165(9) 0.0247(10) 0.0142(9) 0.0017(7) 0.0031(7) -0.0015(7)
C7 0.0358(12) 0.0372(13) 0.0290(11) 0.0103(10) 0.0107(10) -0.0094(10)
C8 0.0306(11) 0.0395(13) 0.0313(12) 0.0024(10) 0.0155(9) -0.0023(10)
C9 0.0154(9) 0.0271(10) 0.0160(9) 0.0029(7) 0.0027(7) -0.0006(7)
C10 0.0365(12) 0.0255(10) 0.0234(10) 0.0071(9) 0.0093(9) 0.0036(8)
C11 0.0247(10) 0.0307(11) 0.0279(11) 0.0055(9) 0.0038(9) 0.0000(9)
C12 0.0157(9) 0.0236(9) 0.0137(8) 0.0038(7) 0.0033(7) -0.0014(7)
C13 0.0192(9) 0.0192(9) 0.0152(8) 0.0006(7) 0.0075(7) 0.0003(7)
C14 0.0136(8) 0.0248(10) 0.0156(9) -0.0002(7) 0.0043(7) -0.0001(7)
C15 0.0182(9) 0.0233(9) 0.0144(9) 0.0071(7) 0.0048(7) 0.0033(7)
C16 0.0246(10) 0.0188(9) 0.0212(10) 0.0015(8) 0.0081(8) -0.0010(7)
C17 0.0184(9) 0.0245(10) 0.0198(9) -0.0018(8) 0.0042(7) -0.0039(8)

loop_
_atom_type_symbol
_atom_type_description
_atom_type_scat_dispersion_real
_atom_type_scat_dispersion_imag
_atom_type_scat_source
C C 0.0033 0.0016 'International Tables Vol C Tables 4.2.6.8 and 6.1.1.4'
H H 0.0000 0.0000 'International Tables Vol C Tables 4.2.6.8 and 6.1.1.4'
N N 0.0061 0.0033 'International Tables Vol C Tables 4.2.6.8 and 6.1.1.4'
O O 0.0106 0.0060 'International Tables Vol C Tables 4.2.6.8 and 6.1.1.4'
S S 0.1246 0.1234 'International Tables Vol C Tables 4.2.6.8 and 6.1.1.4'
Cl Cl 0.1484 0.1585 'International Tables Vol C Tables 4.2.6.8 and 6.1.1.4'

loop_
_geom_angle_atom_site_label_1
_geom_angle_atom_site_label_2
_geom_angle_atom_site_label_3
_geom_angle_site_symmetry_1
_geom_angle_site_symmetry_3
_geom_angle
_geom_angle_publ_flag
C9 S1 C10 . . 103.83(10) ?
C11 O2 H2 . . 106.8(19) ?
C1 N1 C12 . . 125.53(16) ?
C1 N1 H1 . . 115.2(17) ?
C12 N1 H1 . . 119.3(17) ?
N1 C1 C6 . . 122.96(17) ?
N1 C1 C2 . . 116.98(16) ?
C6 C1 C2 . . 120.05(16) ?
C1 C2 C3 . . 113.19(16) ?
C1 C2 H2A . . 108.9 ?
C3 C2 H2A . . 108.9 ?
C1 C2 H2B . . 108.9 ?
C3 C2 H2B . . 108.9 ?
H2A C2 H2B . . 107.8 ?
C4 C3 C8 . . 111.24(18) ?
C4 C3 C2 . . 106.04(16) ?
C8 C3 C2 . . 111.58(17) ?
C4 C3 C7 . . 109.87(17) ?
C8 C3 C7 . . 109.25(18) ?
C2 C3 C7 . . 108.80(17) ?
C5 C4 C3 . . 114.95(16) ?
C5 C4 H4A . . 108.5 ?
C3 C4 H4A . . 108.5 ?
C5 C4 H4B . . 108.5 ?
C3 C4 H4B . . 108.5 ?
H4A C4 H4B . . 107.5 ?
O1 C5 C6 . . 121.51(17) ?
O1 C5 C4 . . 117.40(17) ?
C6 C5 C4 . . 121.08(16) ?
C1 C6 C9 . . 124.33(17) ?
C1 C6 C5 . . 116.24(17) ?
C9 C6 C5 . . 119.43(16) ?
C3 C7 H7A . . 109.5 ?
C3 C7 H7B . . 109.5 ?
H7A C7 H7B . . 109.5 ?
C3 C7 H7C . . 109.5 ?
H7A C7 H7C . . 109.5 ?
H7B C7 H7C . . 109.5 ?
C3 C8 H8A . . 109.5 ?
C3 C8 H8B . . 109.5 ?
H8A C8 H8B . . 109.5 ?
C3 C8 H8C . . 109.5 ?
H8A C8 H8C . . 109.5 ?
H8B C8 H8C . . 109.5 ?
C6 C9 S2 . . 125.58(14) ?
C6 C9 S1 . . 115.29(13) ?
S2 C9 S1 . . 118.99(11) ?
C11 C10 S1 . . 111.57(16) ?
C11 C10 H10A . . 109.3 ?
S1 C10 H10A . . 109.3 ?
C11 C10 H10B . . 109.3 ?
S1 C10 H10B . . 109.3 ?
H10A C10 H10B . . 108.0 ?
O2 C11 C10 . . 109.44(18) ?
O2 C11 H11A . . 109.8 ?
C10 C11 H11A . . 109.8 ?
O2 C11 H11B . . 109.8 ?
C10 C11 H11B . . 109.8 ?
H11A C11 H11B . . 108.2 ?
C17 C12 C13 . . 118.99(17) ?
C17 C12 N1 . . 120.92(17) ?
C13 C12 N1 . . 120.07(17) ?
C14 C13 C12 . . 121.26(17) ?
C14 C13 Cl1 . . 119.19(14) ?
C12 C13 Cl1 . . 119.55(14) ?
C15 C14 C13 . . 118.24(17) ?
C15 C14 H14 . . 120.9 ?
C13 C14 H14 . . 120.9 ?
C14 C15 C16 . . 121.83(17) ?
C14 C15 Cl2 . . 118.61(14) ?
C16 C15 Cl2 . . 119.55(15) ?
C15 C16 C17 . . 118.94(18) ?
C15 C16 H16 . . 120.5 ?
C17 C16 H16 . . 120.5 ?
C16 C17 C12 . . 120.60(18) ?
C16 C17 H17 . . 119.7 ?
C12 C17 H17 . . 119.7 ?

loop_
_geom_bond_atom_site_label_1
_geom_bond_atom_site_label_2
_geom_bond_site_symmetry_2
_geom_bond_distance
_geom_bond_publ_flag
Cl1 C13 . 1.7341(19) ?
Cl2 C15 . 1.7358(18) ?
S1 C9 . 1.7671(19) ?
S1 C10 . 1.802(2) ?
S2 C9 . 1.6701(19) ?
O1 C5 . 1.233(2) ?
O2 C11 . 1.428(3) ?
O2 H2 . 0.834(10) ?
N1 C1 . 1.328(2) ?
N1 C12 . 1.424(2) ?
N1 H1 . 0.879(10) ?
C1 C6 . 1.416(3) ?
C1 C2 . 1.505(3) ?
C2 C3 . 1.530(3) ?
C2 H2A . 0.9900 ?
C2 H2B . 0.9900 ?
C3 C4 . 1.517(3) ?
C3 C8 . 1.529(3) ?
C3 C7 . 1.533(3) ?
C4 C5 . 1.505(3) ?
C4 H4A . 0.9900 ?
C4 H4B . 0.9900 ?
C5 C6 . 1.462(3) ?
C6 C9 . 1.448(3) ?
C7 H7A . 0.9800 ?
C7 H7B . 0.9800 ?
C7 H7C . 0.9800 ?
C8 H8A . 0.9800 ?
C8 H8B . 0.9800 ?
C8 H8C . 0.9800 ?
C10 C11 . 1.504(3) ?
C10 H10A . 0.9900 ?
C10 H10B . 0.9900 ?
C11 H11A . 0.9900 ?
C11 H11B . 0.9900 ?
C12 C17 . 1.389(3) ?
C12 C13 . 1.391(3) ?
C13 C14 . 1.387(3) ?
C14 C15 . 1.382(3) ?
C14 H14 . 0.9500 ?
C15 C16 . 1.385(3) ?
C16 C17 . 1.385(3) ?
C16 H16 . 0.9500 ?
C17 H17 . 0.9500 ?

loop_
_geom_hbond_atom_site_label_D
_geom_hbond_atom_site_label_H
_geom_hbond_atom_site_label_A
_geom_hbond_site_symmetry_A
_geom_hbond_distance_DH
_geom_hbond_distance_HA
_geom_hbond_distance_DA
_geom_hbond_angle_DHA
_geom_hbond_publ_flag
O2 H2 O1 4_576 0.830(10) 1.920(10) 2.737(2) 165(3) yes
N1 H1 S2 . 0.880(10) 2.14(2) 2.913(2) 147(2) yes

loop_
_geom_torsion_atom_site_label_1
_geom_torsion_atom_site_label_2
_geom_torsion_atom_site_label_3
_geom_torsion_atom_site_label_4
_geom_torsion_site_symmetry_1
_geom_torsion_site_symmetry_2
_geom_torsion_site_symmetry_3
_geom_torsion_site_symmetry_4
_geom_torsion
_geom_torsion_publ_flag
C12 N1 C1 C6 . . . . 176.51(18) ?
C12 N1 C1 C2 . . . . -4.0(3) ?
N1 C1 C2 C3 . . . . -147.64(18) ?
C6 C1 C2 C3 . . . . 31.9(3) ?
C1 C2 C3 C4 . . . . -58.6(2) ?
C1 C2 C3 C8 . . . . 62.7(2) ?
C1 C2 C3 C7 . . . . -176.75(17) ?
C8 C3 C4 C5 . . . . -73.5(2) ?
C2 C3 C4 C5 . . . . 48.0(2) ?
C7 C3 C4 C5 . . . . 165.45(19) ?
C3 C4 C5 O1 . . . . 170.11(18) ?
C3 C4 C5 C6 . . . . -10.9(3) ?
N1 C1 C6 C9 . . . . 8.1(3) ?
C2 C1 C6 C9 . . . . -171.37(18) ?
N1 C1 C6 C5 . . . . -171.89(18) ?
C2 C1 C6 C5 . . . . 8.6(3) ?
O1 C5 C6 C1 . . . . 159.28(18) ?
C4 C5 C6 C1 . . . . -19.6(3) ?
O1 C5 C6 C9 . . . . -20.7(3) ?
C4 C5 C6 C9 . . . . 160.35(18) ?
C1 C6 C9 S2 . . . . -10.7(3) ?
C5 C6 C9 S2 . . . . 169.31(15) ?
C1 C6 C9 S1 . . . . 164.93(16) ?
C5 C6 C9 S1 . . . . -15.1(2) ?
C10 S1 C9 C6 . . . . -166.31(15) ?
C10 S1 C9 S2 . . . . 9.62(15) ?
C9 S1 C10 C11 . . . . -89.89(16) ?
S1 C10 C11 O2 . . . . -169.55(13) ?
C1 N1 C12 C17 . . . . -59.2(3) ?
C1 N1 C12 C13 . . . . 122.2(2) ?
C17 C12 C13 C14 . . . . 3.2(3) ?
N1 C12 C13 C14 . . . . -178.21(17) ?
C17 C12 C13 Cl1 . . . . -176.94(14) ?
N1 C12 C13 Cl1 . . . . 1.7(2) ?
C12 C13 C14 C15 . . . . -0.2(3) ?
Cl1 C13 C14 C15 . . . . 179.86(14) ?
C13 C14 C15 C16 . . . . -2.5(3) ?
C13 C14 C15 Cl2 . . . . 178.31(14) ?
C14 C15 C16 C17 . . . . 2.3(3) ?
Cl2 C15 C16 C17 . . . . -178.56(15) ?
C15 C16 C17 C12 . . . . 0.7(3) ?
C13 C12 C17 C16 . . . . -3.4(3) ?
N1 C12 C17 C16 . . . . 177.98(17) ?

loop_
_cod_related_entry_id
_cod_related_entry_database
_cod_related_entry_code
1 ChemSpider 24741805
